data_4026826
loop_
_publ_author_name
'James E. Biggs-Houck'
'Rebecca L. Davis'
'Jingqiang Wei'
'Brandon Q. Mercado'
'Marilyn M. Olmstead'
'Dean J. Tantillo'
'Jared T. Shaw'

_publ_section_title
;
 Carbon-Carbon Bond-Forming Reactions of \a-Thioaryl Carbonyl Compounds
 for the Synthesis of Complex Heterocyclic Molecules
;
_journal_name_full 'Journal of Organic Chemistry'
_journal_page_first 160
_journal_page_last 172
_journal_paper_doi 10.1021/jo201541e
_journal_volume 77
_journal_year 2012
_chemical_formula_moiety 'C35 H31 Br2 N3 O3, H2 O'
_chemical_formula_sum 'C35 H33 Br2 N3 O4'
_chemical_formula_weight 719.48
_chemical_name_common 'Compound 51, Tricycle bis-p-bromophenylamide'
_chemical_name_systematic
; 
 ? 
;
_space_group_IT_number 14
_symmetry_cell_setting monoclinic
_symmetry_space_group_name_Hall '-P 2ybc'
_symmetry_space_group_name_H-M 'P 1 21/c 1'
_atom_sites_solution_hydrogens geom
_atom_sites_solution_primary direct
_atom_sites_solution_secondary difmap
_audit_creation_method SHELXL-97
_cell_angle_alpha 90.00
_cell_angle_beta 92.626(2)
_cell_angle_gamma 90.00
_cell_formula_units_Z 4
_cell_length_a 14.6340(4)
_cell_length_b 16.3527(4)
_cell_length_c 13.0268(3)
_cell_measurement_reflns_used 3251
_cell_measurement_temperature 90(2)
_cell_measurement_theta_max 50.43
_cell_measurement_theta_min 3.02
_cell_volume 3114.11(13)
_computing_cell_refinement 'SAINT (Bruker, 2008)'
_computing_data_collection 'Apex 2 (Bruker, 2006)'
_computing_data_reduction 'SAINT (Bruker, 2008)'
_computing_molecular_graphics 'SHELXL-97 (Sheldrick, 2008)'
_computing_publication_material 'SHELXL97 (Sheldrick, 2008)'
_computing_structure_refinement 'SHELXL-97 (Sheldrick, 2008)'
_computing_structure_solution 'SHELXS-97 (Sheldrick, 2008)'
_diffrn_ambient_temperature 90(2)
_diffrn_detector_area_resol_mean 8.3
_diffrn_measured_fraction_theta_full 0.998
_diffrn_measured_fraction_theta_max 0.998
_diffrn_measurement_device_type 'Bruker Apex DUO'
_diffrn_measurement_method \w
_diffrn_radiation_monochromator graphite
_diffrn_radiation_source 'fine-focus sealed tube'
_diffrn_radiation_type CuK\a
_diffrn_radiation_wavelength 1.54178
_diffrn_reflns_av_R_equivalents 0.0623
_diffrn_reflns_av_sigmaI/netI 0.0345
_diffrn_reflns_limit_h_max 14
_diffrn_reflns_limit_h_min -14
_diffrn_reflns_limit_k_max 16
_diffrn_reflns_limit_k_min -16
_diffrn_reflns_limit_l_max 13
_diffrn_reflns_limit_l_min -13
_diffrn_reflns_number 71832
_diffrn_reflns_theta_full 50.43
_diffrn_reflns_theta_max 50.43
_diffrn_reflns_theta_min 3.02
_exptl_absorpt_coefficient_mu 3.661
_exptl_absorpt_correction_T_max 0.610
_exptl_absorpt_correction_T_min 0.406
_exptl_absorpt_correction_type multi-scan
_exptl_absorpt_process_details 'TWINABS (Sheldrick, 2003)'
_exptl_crystal_colour yellow
_exptl_crystal_density_diffrn 1.535
_exptl_crystal_description 'triangular plate'
_exptl_crystal_F_000 1464
_exptl_crystal_size_max 0.30
_exptl_crystal_size_mid 0.20
_exptl_crystal_size_min 0.15
_refine_diff_density_max 0.702
_refine_diff_density_min -0.487
_refine_diff_density_rms 0.076
_refine_ls_extinction_method none
_refine_ls_goodness_of_fit_ref 1.062
_refine_ls_hydrogen_treatment constr
_refine_ls_matrix_type full
_refine_ls_number_parameters 403
_refine_ls_number_reflns 3251
_refine_ls_number_restraints 0
_refine_ls_restrained_S_all 1.062
_refine_ls_R_factor_all 0.0574
_refine_ls_R_factor_gt 0.0445
_refine_ls_shift/su_max 0.001
_refine_ls_shift/su_mean 0.000
_refine_ls_structure_factor_coef Fsqd
_refine_ls_weighting_details 'calc w=1/[\s^2^(Fo^2^)+(0.0606P)^2^+6.8278P] where P=(Fo^2^+2Fc^2^)/3'
_refine_ls_weighting_scheme calc
_refine_ls_wR_factor_gt 0.1088
_refine_ls_wR_factor_ref 0.1144
_reflns_number_gt 2660
_reflns_number_total 3251
_reflns_threshold_expression I>2\s(I)
_cod_data_source_file jo201541e_si_001_2.cif
_cod_data_source_block bqm74
_cod_original_sg_symbol_H-M 'P 21/c'
_cod_database_code 4026826

loop_
_symmetry_equiv_pos_as_xyz
'x, y, z'
'-x, y+1/2, -z+1/2'
'-x, -y, -z'
'x, -y-1/2, z-1/2'

loop_
_atom_site_label
_atom_site_type_symbol
_atom_site_fract_x
_atom_site_fract_y
_atom_site_fract_z
_atom_site_U_iso_or_equiv
_atom_site_adp_type
_atom_site_occupancy
_atom_site_symmetry_multiplicity
_atom_site_calc_flag
_atom_site_refinement_flags
_atom_site_disorder_assembly
_atom_site_disorder_group
Br1 Br 0.86769(4) 0.25026(4) 0.20862(6) 0.0516(3) Uani 1 1 d . . .
Br2 Br 0.95172(4) 0.62061(4) 0.37614(5) 0.0429(3) Uani 1 1 d . . .
O1 O 0.2704(2) 0.2755(2) 0.6485(3) 0.0295(9) Uani 1 1 d . . .
O2 O 0.4576(3) 0.2257(2) 0.4589(3) 0.0353(10) Uani 1 1 d . . .
N1 N 0.2144(3) 0.2515(3) 0.4857(3) 0.0244(11) Uani 1 1 d . . .
N2 N 0.4090(3) 0.2019(3) 0.2960(4) 0.0301(12) Uani 1 1 d . . .
H2 H 0.3708 0.2155 0.2447 0.036 Uiso 1 1 calc R . .
C1 C 0.3323(4) 0.3761(3) 0.3035(4) 0.0258(13) Uani 1 1 d . B .
H1 H 0.3507 0.3492 0.2387 0.031 Uiso 1 1 calc R . .
C2 C 0.2332(4) 0.3987(3) 0.2897(4) 0.0248(14) Uani 1 1 d . . .
C3 C 0.1949(4) 0.4668(3) 0.2422(4) 0.0280(14) Uani 1 1 d . . .
H3 H 0.2328 0.5069 0.2128 0.034 Uiso 1 1 calc R . .
C4 C 0.1013(4) 0.4762(4) 0.2378(4) 0.0307(14) Uani 1 1 d . . .
H4 H 0.0748 0.5236 0.2067 0.037 Uiso 1 1 calc R . .
C5 C 0.0456(4) 0.4173(4) 0.2781(4) 0.0326(15) Uani 1 1 d . . .
H5 H -0.0189 0.4246 0.2741 0.039 Uiso 1 1 calc R . .
C6 C 0.0826(4) 0.3479(3) 0.3243(4) 0.0269(14) Uani 1 1 d . . .
H6 H 0.0443 0.3070 0.3511 0.032 Uiso 1 1 calc R . .
C7 C 0.1774(4) 0.3395(3) 0.3306(4) 0.0220(13) Uani 1 1 d . . .
C8 C 0.2340(4) 0.2717(3) 0.3789(4) 0.0261(14) Uani 1 1 d . . .
H8 H 0.2327 0.2218 0.3345 0.031 Uiso 1 1 calc R . .
C9 C 0.3325(4) 0.3095(3) 0.3892(4) 0.0282(14) Uani 1 1 d . . .
C10 C 0.3340(4) 0.3437(3) 0.4990(4) 0.0248(13) Uani 1 1 d . . .
H10A H 0.3967 0.3424 0.5309 0.030 Uiso 1 1 calc R . .
H10B H 0.3112 0.4007 0.4992 0.030 Uiso 1 1 calc R . .
C11 C 0.2710(4) 0.2877(3) 0.5554(5) 0.0255(13) Uani 1 1 d . . .
C12 C 0.3960(4) 0.4498(4) 0.3235(5) 0.0380(15) Uani 1 1 d . . .
H12A H 0.3906 0.4702 0.3921 0.046 Uiso 0.50 1 d PR A 1
H12B H 0.3821 0.4930 0.2754 0.046 Uiso 0.50 1 d PR A 1
H12C H 0.3622 0.4886 0.3620 0.046 Uiso 0.50 1 d PR A 2
H12D H 0.4064 0.4745 0.2583 0.046 Uiso 0.50 1 d PR A 2
C22A C 0.4983(9) 0.4131(7) 0.3083(9) 0.025(3) Uiso 0.50 1 d P B 1
N3A N 0.5489(6) 0.4122(5) 0.3945(8) 0.025(2) Uiso 0.50 1 d P B 1
H3A H 0.5311 0.4347 0.4517 0.030 Uiso 0.50 1 calc PR B 1
O3A O 0.5256(5) 0.3887(4) 0.2249(5) 0.0311(18) Uiso 0.50 1 d P B 1
C22B C 0.4857(8) 0.4418(7) 0.3791(9) 0.027(3) Uiso 0.50 1 d P B 2
N3B N 0.5425(7) 0.3956(5) 0.3272(8) 0.022(2) Uiso 0.50 1 d P B 2
H3B H 0.5298 0.3795 0.2637 0.027 Uiso 0.50 1 calc PR B 2
O3B O 0.5087(5) 0.4693(4) 0.4656(5) 0.0333(19) Uiso 0.50 1 d P . 2
C13 C 0.4053(4) 0.2429(3) 0.3835(5) 0.0275(14) Uani 1 1 d . . .
C15 C 0.4736(4) 0.1348(3) 0.2804(5) 0.0334(15) Uani 1 1 d . . .
H15A H 0.4516 0.1021 0.2203 0.040 Uiso 1 1 calc R . .
H15B H 0.4749 0.0986 0.3414 0.040 Uiso 1 1 calc R . .
C16 C 0.5697(4) 0.1640(3) 0.2632(4) 0.0290(14) Uani 1 1 d . . .
C17 C 0.6390(4) 0.1497(3) 0.3353(4) 0.0320(15) Uani 1 1 d . . .
H17 H 0.6256 0.1224 0.3972 0.038 Uiso 1 1 calc R . .
C18 C 0.7287(4) 0.1741(3) 0.3202(4) 0.0335(15) Uani 1 1 d . . .
H18 H 0.7764 0.1631 0.3702 0.040 Uiso 1 1 calc R . .
C19 C 0.7459(4) 0.2149(3) 0.2298(5) 0.0319(15) Uani 1 1 d . . .
C20 C 0.6779(4) 0.2315(4) 0.1575(4) 0.0364(15) Uani 1 1 d . . .
H20 H 0.6911 0.2605 0.0967 0.044 Uiso 1 1 calc R . .
C21 C 0.5884(4) 0.2055(3) 0.1739(4) 0.0313(14) Uani 1 1 d . . .
H21 H 0.5407 0.2164 0.1239 0.038 Uiso 1 1 calc R . .
C23 C 0.6339(4) 0.3723(4) 0.3879(5) 0.0432(17) Uani 1 1 d . . .
H23A H 0.6338 0.3408 0.3257 0.052 Uiso 0.50 1 d PR B 1
H23B H 0.6434 0.3357 0.4450 0.052 Uiso 0.50 1 d PR B 1
H23C H 0.6562 0.3228 0.3583 0.052 Uiso 0.50 1 d PR B 2
H23D H 0.6206 0.3604 0.4578 0.052 Uiso 0.50 1 d PR B 2
C24 C 0.7106(4) 0.4345(3) 0.3882(4) 0.0312(15) Uani 1 1 d . B .
C25 C 0.7750(4) 0.4404(4) 0.4690(5) 0.0398(17) Uani 1 1 d . . .
H25 H 0.7695 0.4062 0.5274 0.048 Uiso 1 1 calc R B .
C26 C 0.8479(4) 0.4955(4) 0.4670(4) 0.0354(15) Uani 1 1 d . B .
H26 H 0.8927 0.4983 0.5221 0.042 Uiso 1 1 calc R . .
C27 C 0.8528(4) 0.5453(3) 0.3830(4) 0.0329(15) Uani 1 1 d . . .
C28 C 0.7902(4) 0.5410(3) 0.3006(4) 0.0291(14) Uani 1 1 d . B .
H28 H 0.7963 0.5752 0.2424 0.035 Uiso 1 1 calc R . .
C29 C 0.7181(4) 0.4859(3) 0.3040(4) 0.0301(14) Uani 1 1 d . . .
H29 H 0.6737 0.4834 0.2485 0.036 Uiso 1 1 calc R B .
C30 C 0.1455(4) 0.1921(3) 0.5128(4) 0.0326(15) Uani 1 1 d . . .
H30A H 0.0864 0.2068 0.4775 0.039 Uiso 1 1 calc R . .
H30B H 0.1374 0.1948 0.5877 0.039 Uiso 1 1 calc R . .
C31 C 0.1699(4) 0.1057(3) 0.4842(4) 0.0260(14) Uani 1 1 d . . .
C32 C 0.1017(4) 0.0507(4) 0.4535(4) 0.0316(15) Uani 1 1 d . . .
H32 H 0.0400 0.0687 0.4464 0.038 Uiso 1 1 calc R . .
C33 C 0.1226(4) -0.0305(4) 0.4329(4) 0.0344(15) Uani 1 1 d . . .
H33 H 0.0753 -0.0681 0.4136 0.041 Uiso 1 1 calc R . .
C34 C 0.2122(4) -0.0559(4) 0.4408(4) 0.0351(15) Uani 1 1 d . . .
H34 H 0.2269 -0.1110 0.4257 0.042 Uiso 1 1 calc R . .
C35 C 0.2817(4) -0.0014(4) 0.4707(4) 0.0350(15) Uani 1 1 d . . .
H35 H 0.3435 -0.0192 0.4764 0.042 Uiso 1 1 calc R . .
C36 C 0.2596(4) 0.0789(4) 0.4919(4) 0.0279(14) Uani 1 1 d . . .
H36 H 0.3068 0.1163 0.5120 0.033 Uiso 1 1 calc R . .
O1WA O 0.4953(5) 0.4365(5) 0.0251(7) 0.032(2) Uani 0.50 1 d P C 1
O1WB O 0.5004(5) 0.4110(5) 0.0951(7) 0.0303(19) Uani 0.50 1 d P D 2

loop_
_atom_site_aniso_label
_atom_site_aniso_U_11
_atom_site_aniso_U_22
_atom_site_aniso_U_33
_atom_site_aniso_U_23
_atom_site_aniso_U_13
_atom_site_aniso_U_12
Br1 0.0327(4) 0.0457(5) 0.0767(5) 0.0074(4) 0.0060(3) -0.0016(3)
Br2 0.0363(4) 0.0357(4) 0.0570(5) -0.0112(3) 0.0058(3) -0.0019(3)
O1 0.031(2) 0.035(2) 0.022(2) 0.0028(18) 0.0007(17) -0.0007(18)
O2 0.037(2) 0.037(3) 0.031(2) 0.0069(19) 0.000(2) 0.006(2)
N1 0.024(3) 0.021(3) 0.028(3) 0.002(2) 0.004(2) 0.001(2)
N2 0.029(3) 0.028(3) 0.033(3) 0.000(2) -0.001(2) 0.007(2)
C1 0.030(3) 0.024(3) 0.024(3) 0.002(3) 0.003(2) 0.001(3)
C2 0.033(3) 0.028(4) 0.013(3) -0.003(3) -0.001(3) 0.004(3)
C3 0.035(4) 0.034(4) 0.015(3) 0.000(3) 0.003(3) -0.002(3)
C4 0.042(4) 0.031(4) 0.019(3) 0.004(3) 0.004(3) 0.009(3)
C5 0.026(3) 0.047(4) 0.024(3) -0.007(3) -0.006(3) 0.008(3)
C6 0.031(4) 0.031(4) 0.018(3) -0.005(3) -0.002(3) 0.001(3)
C7 0.029(4) 0.020(3) 0.016(3) -0.004(3) -0.003(3) 0.000(3)
C8 0.032(3) 0.024(3) 0.023(3) 0.000(3) 0.002(3) -0.002(3)
C9 0.026(3) 0.027(3) 0.032(3) 0.002(3) 0.001(3) 0.000(3)
C10 0.026(3) 0.025(3) 0.023(3) 0.002(3) -0.007(2) 0.002(3)
C11 0.026(3) 0.019(3) 0.032(4) -0.001(3) 0.002(3) 0.007(3)
C12 0.041(4) 0.032(4) 0.040(4) 0.012(3) -0.005(3) -0.013(3)
C13 0.026(3) 0.025(4) 0.031(4) 0.006(3) 0.004(3) -0.002(3)
C15 0.034(4) 0.029(4) 0.038(4) 0.004(3) 0.000(3) 0.005(3)
C16 0.034(4) 0.024(3) 0.028(3) -0.006(3) 0.001(3) 0.007(3)
C17 0.041(4) 0.024(3) 0.031(3) 0.001(3) -0.001(3) 0.006(3)
C18 0.034(4) 0.032(4) 0.033(4) -0.001(3) -0.007(3) 0.009(3)
C19 0.036(4) 0.021(3) 0.039(4) -0.008(3) 0.001(3) -0.001(3)
C20 0.046(4) 0.037(4) 0.027(3) -0.005(3) 0.003(3) 0.006(3)
C21 0.036(4) 0.032(4) 0.025(3) -0.010(3) -0.002(3) 0.002(3)
C23 0.038(4) 0.031(4) 0.062(4) 0.009(3) 0.017(3) 0.002(3)
C24 0.044(4) 0.024(4) 0.027(4) -0.002(3) 0.012(3) 0.008(3)
C25 0.059(4) 0.035(4) 0.026(4) 0.004(3) 0.012(3) 0.015(4)
C26 0.040(4) 0.036(4) 0.030(4) -0.004(3) -0.004(3) 0.005(3)
C27 0.035(4) 0.032(4) 0.032(4) -0.005(3) 0.006(3) 0.000(3)
C28 0.037(4) 0.025(4) 0.026(3) 0.001(3) 0.009(3) 0.003(3)
C29 0.036(4) 0.031(4) 0.024(3) -0.008(3) 0.002(3) 0.005(3)
C30 0.038(4) 0.028(4) 0.031(3) 0.001(3) -0.001(3) -0.012(3)
C31 0.033(4) 0.031(4) 0.014(3) 0.004(3) -0.004(2) -0.008(3)
C32 0.038(4) 0.037(4) 0.020(3) 0.003(3) 0.006(3) -0.003(3)
C33 0.048(4) 0.030(4) 0.025(3) -0.003(3) 0.002(3) -0.010(3)
C34 0.057(5) 0.027(4) 0.021(3) 0.003(3) 0.004(3) 0.001(4)
C35 0.043(4) 0.034(4) 0.029(3) 0.014(3) 0.003(3) 0.003(3)
C36 0.033(4) 0.033(4) 0.018(3) 0.004(3) 0.000(3) -0.006(3)
O1WA 0.035(5) 0.039(6) 0.023(5) 0.002(4) 0.001(4) -0.001(4)
O1WB 0.037(5) 0.037(5) 0.016(5) -0.005(4) -0.005(4) 0.001(4)

loop_
_atom_type_symbol
_atom_type_description
_atom_type_scat_dispersion_real
_atom_type_scat_dispersion_imag
_atom_type_scat_source
C C 0.0181 0.0091 'International Tables Vol C Tables 4.2.6.8 and 6.1.1.4'
H H 0.0000 0.0000 'International Tables Vol C Tables 4.2.6.8 and 6.1.1.4'
N N 0.0311 0.0180 'International Tables Vol C Tables 4.2.6.8 and 6.1.1.4'
O O 0.0492 0.0322 'International Tables Vol C Tables 4.2.6.8 and 6.1.1.4'
Br Br -0.6763 1.2805 'International Tables Vol C Tables 4.2.6.8 and 6.1.1.4'

loop_
_geom_angle_atom_site_label_1
_geom_angle_atom_site_label_2
_geom_angle_atom_site_label_3
_geom_angle
C11 N1 C30 123.0(4)
C11 N1 C8 113.7(4)
C30 N1 C8 123.2(4)
C13 N2 C15 123.2(5)
C13 N2 H2 118.4
C15 N2 H2 118.4
C2 C1 C12 113.8(5)
C2 C1 C9 103.1(4)
C12 C1 C9 116.4(5)
C2 C1 H1 107.7
C12 C1 H1 107.7
C9 C1 H1 107.7
C3 C2 C7 120.1(5)
C3 C2 C1 128.5(5)
C7 C2 C1 111.4(5)
C4 C3 C2 119.4(5)
C4 C3 H3 120.3
C2 C3 H3 120.3
C3 C4 C5 120.7(5)
C3 C4 H4 119.6
C5 C4 H4 119.6
C4 C5 C6 120.7(5)
C4 C5 H5 119.6
C6 C5 H5 119.6
C5 C6 C7 118.4(5)
C5 C6 H6 120.8
C7 C6 H6 120.8
C2 C7 C6 120.7(5)
C2 C7 C8 110.6(5)
C6 C7 C8 128.7(5)
N1 C8 C7 115.7(4)
N1 C8 C9 103.1(4)
C7 C8 C9 103.4(4)
N1 C8 H8 111.3
C7 C8 H8 111.3
C9 C8 H8 111.3
C13 C9 C10 109.0(5)
C13 C9 C1 116.2(4)
C10 C9 C1 114.3(4)
C13 C9 C8 110.8(4)
C10 C9 C8 101.3(4)
C1 C9 C8 104.0(4)
C11 C10 C9 104.5(4)
C11 C10 H10A 110.9
C9 C10 H10A 110.9
C11 C10 H10B 110.9
C9 C10 H10B 110.9
H10A C10 H10B 108.9
O1 C11 N1 124.5(5)
O1 C11 C10 127.5(5)
N1 C11 C10 108.0(5)
C22B C12 C1 122.2(6)
C1 C12 C22A 104.1(6)
C1 C12 H12A 110.8
C22A C12 H12A 110.8
C1 C12 H12B 110.8
C22A C12 H12B 111.1
H12A C12 H12B 109.2
C22B C12 H12C 105.7
C1 C12 H12C 106.4
C22B C12 H12D 107.4
C1 C12 H12D 107.4
H12C C12 H12D 106.9
O3A C22A N3A 123.5(12)
O3A C22A C12 124.0(10)
N3A C22A C12 112.5(10)
C22A N3A C23 114.5(10)
C22A N3A H3A 122.7
C23 N3A H3A 122.7
O3B C22B N3B 121.0(11)
O3B C22B C12 127.5(10)
N3B C22B C12 111.3(10)
C22B N3B C23 114.9(10)
C22B N3B H3B 122.6
C23 N3B H3B 122.6
O2 C13 N2 121.0(5)
O2 C13 C9 121.7(5)
N2 C13 C9 117.2(5)
N2 C15 C16 113.2(4)
N2 C15 H15A 108.9
C16 C15 H15A 108.9
N2 C15 H15B 108.9
C16 C15 H15B 108.9
H15A C15 H15B 107.7
C17 C16 C21 119.4(5)
C17 C16 C15 120.6(5)
C21 C16 C15 120.0(5)
C16 C17 C18 121.7(5)
C16 C17 H17 119.1
C18 C17 H17 119.1
C19 C18 C17 117.8(5)
C19 C18 H18 121.1
C17 C18 H18 121.1
C20 C19 C18 121.8(5)
C20 C19 Br1 119.7(5)
C18 C19 Br1 118.4(4)
C19 C20 C21 119.3(6)
C19 C20 H20 120.3
C21 C20 H20 120.3
C16 C21 C20 119.9(5)
C16 C21 H21 120.0
C20 C21 H21 120.0
N3A C23 C24 110.1(6)
C24 C23 N3B 116.8(5)
N3A C23 H23A 109.4
C24 C23 H23A 109.6
N3A C23 H23B 109.8
C24 C23 H23B 109.6
H23A C23 H23B 108.4
C24 C23 H23C 107.5
N3B C23 H23C 107.5
C24 C23 H23D 108.4
N3B C23 H23D 108.8
H23C C23 H23D 107.4
C25 C24 C29 118.8(5)
C25 C24 C23 121.8(5)
C29 C24 C23 119.4(6)
C24 C25 C26 121.7(5)
C24 C25 H25 119.2
C26 C25 H25 119.2
C27 C26 C25 117.8(6)
C27 C26 H26 121.1
C25 C26 H26 121.1
C26 C27 C28 122.3(5)
C26 C27 Br2 119.3(5)
C28 C27 Br2 118.4(4)
C27 C28 C29 119.1(5)
C27 C28 H28 120.5
C29 C28 H28 120.5
C28 C29 C24 120.3(5)
C28 C29 H29 119.8
C24 C29 H29 119.8
N1 C30 C31 112.9(4)
N1 C30 H30A 109.0
C31 C30 H30A 109.0
N1 C30 H30B 109.0
C31 C30 H30B 109.0
H30A C30 H30B 107.8
C36 C31 C32 118.8(5)
C36 C31 C30 121.0(5)
C32 C31 C30 120.1(5)
C31 C32 C33 120.8(5)
C31 C32 H32 119.6
C33 C32 H32 119.6
C34 C33 C32 119.4(6)
C34 C33 H33 120.3
C32 C33 H33 120.3
C33 C34 C35 120.6(6)
C33 C34 H34 119.7
C35 C34 H34 119.7
C36 C35 C34 119.2(6)
C36 C35 H35 120.4
C34 C35 H35 120.4
C31 C36 C35 121.1(5)
C31 C36 H36 119.4
C35 C36 H36 119.4

loop_
_geom_bond_atom_site_label_1
_geom_bond_atom_site_label_2
_geom_bond_distance
Br1 C19 1.907(6)
Br2 C27 1.906(6)
O1 C11 1.228(6)
O2 C13 1.249(6)
N1 C11 1.340(7)
N1 C30 1.455(7)
N1 C8 1.470(7)
N2 C13 1.326(7)
N2 C15 1.469(7)
N2 H2 0.8800
C1 C2 1.500(7)
C1 C12 1.538(8)
C1 C9 1.560(7)
C1 H1 1.0000
C2 C3 1.381(8)
C2 C7 1.388(7)
C3 C4 1.376(8)
C3 H3 0.9500
C4 C5 1.381(8)
C4 H4 0.9500
C5 C6 1.384(8)
C5 H5 0.9500
C6 C7 1.392(7)
C6 H6 0.9500
C7 C8 1.504(7)
C8 C9 1.569(7)
C8 H8 1.0000
C9 C13 1.528(8)
C9 C10 1.535(7)
C10 C11 1.514(7)
C10 H10A 0.9900
C10 H10B 0.9900
C12 C22B 1.475(13)
C12 C22A 1.633(15)
C12 H12A 0.9601
C12 H12B 0.9601
C12 H12C 0.9600
C12 H12D 0.9600
C22A O3A 1.241(13)
C22A N3A 1.317(16)
N3A C23 1.412(11)
N3A H3A 0.8800
C22B O3B 1.245(12)
C22B N3B 1.330(16)
N3B C23 1.570(13)
N3B H3B 0.8800
C15 C16 1.511(8)
C15 H15A 0.9900
C15 H15B 0.9900
C16 C17 1.370(8)
C16 C21 1.385(8)
C17 C18 1.394(8)
C17 H17 0.9500
C18 C19 1.386(8)
C18 H18 0.9500
C19 C20 1.365(8)
C20 C21 1.403(8)
C20 H20 0.9500
C21 H21 0.9500
C23 C24 1.514(8)
C23 H23A 0.9600
C23 H23B 0.9599
C23 H23C 0.9600
C23 H23D 0.9600
C24 C25 1.385(8)
C24 C29 1.390(8)
C25 C26 1.398(8)
C25 H25 0.9500
C26 C27 1.369(8)
C26 H26 0.9500
C27 C28 1.381(8)
C28 C29 1.390(8)
C28 H28 0.9500
C29 H29 0.9500
C30 C31 1.508(8)
C30 H30A 0.9900
C30 H30B 0.9900
C31 C36 1.382(8)
C31 C32 1.390(8)
C32 C33 1.391(8)
C32 H32 0.9500
C33 C34 1.375(8)
C33 H33 0.9500
C34 C35 1.394(8)
C34 H34 0.9500
C35 C36 1.383(8)
C35 H35 0.9500
C36 H36 0.9500
